data_1573265
loop_
_publ_author_name
'Queyriaux, Nicolas'
'Cabrera-Trujillo, Jorge J'
'Durvin, Nina'
'Vendier, Laure'
'Miqueu, Karinne'
'Simonneau, Antoine'

_publ_section_title
;
 Reactivity of metal hydrides with CO<sub>2</sub>: going beyond formate
 with a high-valent cationic pentahydride Mo(vi) complex.
;
_journal_issue 48
_journal_name_full 'Chemical science'
_journal_page_first 20582
_journal_page_last 20589
_journal_paper_doi 10.1039/d4sc04345f
_journal_volume 15
_journal_year 2024
_chemical_formula_moiety 'C20 H53 Mo P4, C24 H20 B'
_chemical_formula_sum 'C44 H66 B0 Mo N P4'
_chemical_formula_weight 828.79
_space_group_crystal_system monoclinic
_space_group_IT_number 14
_space_group_name_Hall '-P 2ybc'
_space_group_name_H-M_alt 'P 1 21/c 1'
_atom_sites_solution_hydrogens mixed
_audit_creation_method SHELXL-2018/3
_audit_update_record
;
2024-06-25 deposited with the CCDC.	2024-11-25 downloaded from the CCDC.
;
_cell_angle_alpha 90
_cell_angle_beta 95.774(2)
_cell_angle_gamma 90
_cell_formula_units_Z 4
_cell_length_a 13.9330(3)
_cell_length_b 16.7804(4)
_cell_length_c 19.2576(5)
_cell_measurement_reflns_used 10414
_cell_measurement_temperature 100(2)
_cell_measurement_theta_max 77.2240
_cell_measurement_theta_min 3.4850
_cell_volume 4479.61(19)
_computing_structure_refinement 'SHELXL-2018/3 (Sheldrick, 2018)'
_computing_structure_solution 'SHELXT 2018/2 (Sheldrick, 2018)'
_diffrn_ambient_temperature 100(2)
_diffrn_detector 'Hybrid Pixel Array Detector'
_diffrn_detector_area_resol_mean 10.0000
_diffrn_detector_type HyPix
_diffrn_measured_fraction_theta_full 0.996
_diffrn_measured_fraction_theta_max 0.996
_diffrn_measurement_device 'four-circle diffractometer'
_diffrn_measurement_device_type 'XtaLAB Synergy, Dualflex, HyPix'
_diffrn_radiation_monochromator mirror
_diffrn_radiation_probe x-ray
_diffrn_radiation_type 'Cu K\a'
_diffrn_radiation_wavelength 1.54184
_diffrn_reflns_av_R_equivalents 0.1496
_diffrn_reflns_av_unetI/netI 0.0738
_diffrn_reflns_Laue_measured_fraction_full 0.996
_diffrn_reflns_Laue_measured_fraction_max 0.996
_diffrn_reflns_limit_h_max 12
_diffrn_reflns_limit_h_min -16
_diffrn_reflns_limit_k_max 19
_diffrn_reflns_limit_k_min -19
_diffrn_reflns_limit_l_max 22
_diffrn_reflns_limit_l_min -22
_diffrn_reflns_number 30591
_diffrn_reflns_point_group_measured_fraction_full 0.996
_diffrn_reflns_point_group_measured_fraction_max 0.996
_diffrn_reflns_theta_full 65.086
_diffrn_reflns_theta_max 65.086
_diffrn_reflns_theta_min 3.188
_diffrn_source 'micro-focus sealed X-ray tube'
_diffrn_source_type 'PhotonJet (Cu) X-ray Source'
_exptl_absorpt_coefficient_mu 3.955
_exptl_absorpt_correction_T_max 1.00000
_exptl_absorpt_correction_T_min 0.77361
_exptl_absorpt_correction_type multi-scan
_exptl_absorpt_process_details
;
CrysAlisPro 1.171.41.120a (Rigaku Oxford Diffraction, 2021)
Empirical absorption correction using spherical harmonics,
implemented in SCALE3 ABSPACK scaling algorithm.
;
_exptl_crystal_colour colourless
_exptl_crystal_density_diffrn 1.229
_exptl_crystal_description platelet
_exptl_crystal_F_000 1756
_exptl_crystal_size_max 0.100
_exptl_crystal_size_mid 0.07
_exptl_crystal_size_min 0.02
_refine_diff_density_max 1.316
_refine_diff_density_min -1.941
_refine_diff_density_rms 0.159
_refine_ls_extinction_coef 0.0010(2)
_refine_ls_extinction_expression Fc^*^=kFc[1+0.001xFc^2^\l^3^/sin(2\q)]^-1/4^
_refine_ls_extinction_method 'SHELXL-2018/3 (Sheldrick 2018)'
_refine_ls_goodness_of_fit_ref 1.159
_refine_ls_hydrogen_treatment mixed
_refine_ls_matrix_type full
_refine_ls_number_parameters 479
_refine_ls_number_reflns 7622
_refine_ls_number_restraints 0
_refine_ls_restrained_S_all 1.159
_refine_ls_R_factor_all 0.1170
_refine_ls_R_factor_gt 0.0781
_refine_ls_shift/su_max 0.005
_refine_ls_shift/su_mean 0.000
_refine_ls_structure_factor_coef Fsqd
_refine_ls_weighting_details 'w=1/[\s^2^(Fo^2^)+(0.1736P)^2^] where P=(Fo^2^+2Fc^2^)/3'
_refine_ls_weighting_scheme calc
_refine_ls_wR_factor_gt 0.2239
_refine_ls_wR_factor_ref 0.2800
_reflns_Friedel_coverage 0.000
_reflns_number_gt 5143
_reflns_number_total 7622
_reflns_threshold_expression 'I > 2\s(I)'
_cod_data_source_file d4sc04345f3.cif
_cod_data_source_block NDN220622
_cod_depositor_comments 'Adding full bibliography for 1573265--1573268.cif.'
_cod_original_sg_symbol_H-M 'P 21/c'
_cod_database_code 1573265
_shelx_shelxl_version_number 2018/3
_shelx_space_group_comment
;
The symmetry employed for this shelxl refinement is uniquely defined
by the following loop, which should always be used as a source of
symmetry information in preference to the above space-group names.
They are only intended as comments.
;
_publcif_funding_html
;
;

loop_
_space_group_symop_operation_xyz
'x, y, z'
'-x, y+1/2, -z+1/2'
'-x, -y, -z'
'x, -y-1/2, z-1/2'

loop_
_atom_site_label
_atom_site_type_symbol
_atom_site_fract_x
_atom_site_fract_y
_atom_site_fract_z
_atom_site_U_iso_or_equiv
_atom_site_adp_type
_atom_site_occupancy
_atom_site_site_symmetry_order
_atom_site_calc_flag
_atom_site_refinement_flags_posn
_atom_site_refinement_flags_adp
_atom_site_refinement_flags_occupancy
_atom_site_disorder_assembly
_atom_site_disorder_group
C3 C 0.4486(5) 0.6330(5) 0.6145(4) 0.0440(17) Uani 1 1 d . . . . .
H3A H 0.430665 0.579077 0.596723 0.053 Uiso 1 1 calc R U . . .
H3B H 0.509415 0.648667 0.595640 0.053 Uiso 1 1 calc R U . . .
C4 C 0.4633(5) 0.6317(5) 0.6935(4) 0.0464(17) Uani 1 1 d . . . . .
H4A H 0.491376 0.682959 0.710988 0.056 Uiso 1 1 calc R U . . .
H4B H 0.508813 0.588522 0.709359 0.056 Uiso 1 1 calc R U . . .
C6 C 0.3671(5) 0.6435(5) 0.8204(4) 0.0510(18) Uani 1 1 d . . . . .
H6A H 0.423132 0.613328 0.842447 0.061 Uiso 1 1 calc R U . . .
H6B H 0.383606 0.700876 0.823351 0.061 Uiso 1 1 calc R U . . .
C7 C 0.2804(6) 0.6284(5) 0.8614(4) 0.058(2) Uani 1 1 d . . . . .
H7A H 0.225686 0.660742 0.841876 0.087 Uiso 1 1 calc R U . . .
H7B H 0.297107 0.642796 0.910464 0.087 Uiso 1 1 calc R U . . .
H7C H 0.262861 0.571823 0.858237 0.087 Uiso 1 1 calc R U . . .
C8 C 0.3382(5) 0.5065(4) 0.7316(4) 0.0482(18) Uani 1 1 d . . . . .
H8A H 0.273135 0.491964 0.743882 0.058 Uiso 1 1 calc R U . . .
H8B H 0.344300 0.485606 0.684142 0.058 Uiso 1 1 calc R U . . .
C9 C 0.4135(6) 0.4646(5) 0.7830(4) 0.059(2) Uani 1 1 d . . . . .
H9A H 0.478195 0.483483 0.775262 0.089 Uiso 1 1 calc R U . . .
H9B H 0.409750 0.406916 0.775482 0.089 Uiso 1 1 calc R U . . .
H9C H 0.400693 0.476856 0.830940 0.089 Uiso 1 1 calc R U . . .
C10 C 0.4197(6) 0.7988(4) 0.5878(5) 0.057(2) Uani 1 1 d . . . . .
H10A H 0.372203 0.842561 0.580047 0.068 Uiso 1 1 calc R U . . .
H10B H 0.452459 0.805408 0.635501 0.068 Uiso 1 1 calc R U . . .
C11 C 0.4948(6) 0.8095(5) 0.5365(5) 0.063(2) Uani 1 1 d . . . . .
H11A H 0.462475 0.812993 0.488929 0.095 Uiso 1 1 calc R U . . .
H11B H 0.538888 0.763883 0.539758 0.095 Uiso 1 1 calc R U . . .
H11C H 0.531277 0.858559 0.547571 0.095 Uiso 1 1 calc R U . . .
C12 C 0.3288(6) 0.6871(5) 0.4917(4) 0.053(2) Uani 1 1 d . . . . .
H12A H 0.289411 0.731925 0.471108 0.063 Uiso 1 1 calc R U . . .
H12B H 0.391063 0.688106 0.470990 0.063 Uiso 1 1 calc R U . . .
C13 C 0.2778(6) 0.6103(5) 0.4706(5) 0.063(2) Uani 1 1 d . . . . .
H13A H 0.272752 0.604789 0.419714 0.094 Uiso 1 1 calc R U . . .
H13B H 0.213047 0.610772 0.486302 0.094 Uiso 1 1 calc R U . . .
H13C H 0.314484 0.565272 0.492161 0.094 Uiso 1 1 calc R U . . .
C15 C -0.0225(5) 0.7462(5) 0.6138(5) 0.064(2) Uani 1 1 d . . . . .
H15A H -0.019137 0.753506 0.563067 0.076 Uiso 1 1 calc R U . . .
H15B H -0.090982 0.739534 0.622072 0.076 Uiso 1 1 calc R U . . .
C16 C 0.0201(6) 0.8191(5) 0.6536(6) 0.065(3) Uani 1 1 d . . . . .
H16A H 0.008787 0.815084 0.703398 0.078 Uiso 1 1 calc R U . . .
H16B H -0.011782 0.868168 0.634207 0.078 Uiso 1 1 calc R U . . .
C18A C 0.1869(14) 0.8928(12) 0.7228(13) 0.066(3) Uani 0.53 1 d . . P A 1
H18A H 0.147040 0.941714 0.717931 0.080 Uiso 0.53 1 calc R U P A 1
H18B H 0.172612 0.865754 0.766292 0.080 Uiso 0.53 1 calc R U P A 1
C19A C 0.2951(12) 0.9172(9) 0.7301(10) 0.066(3) Uani 0.53 1 d . . P A 1
H19A H 0.335338 0.869222 0.732172 0.100 Uiso 0.53 1 calc R U P A 1
H19B H 0.309644 0.948237 0.773001 0.100 Uiso 0.53 1 calc R U P A 1
H19C H 0.308386 0.949540 0.689821 0.100 Uiso 0.53 1 calc R U P A 1
C20A C 0.159(2) 0.8794(15) 0.5743(13) 0.063(3) Uani 0.53 1 d . . P A 1
H20A H 0.227879 0.890397 0.571265 0.076 Uiso 0.53 1 calc R U P A 1
H20B H 0.135446 0.846941 0.533115 0.076 Uiso 0.53 1 calc R U P A 1
C21A C 0.1062(13) 0.9570(10) 0.5690(11) 0.063(3) Uani 0.53 1 d . . P A 1
H21A H 0.037125 0.947574 0.571047 0.095 Uiso 0.53 1 calc R U P A 1
H21B H 0.116281 0.982745 0.524655 0.095 Uiso 0.53 1 calc R U P A 1
H21C H 0.130749 0.991540 0.607798 0.095 Uiso 0.53 1 calc R U P A 1
C18B C 0.2000(17) 0.9125(12) 0.6876(13) 0.066(3) Uani 0.47 1 d . . P A 2
H18C H 0.266806 0.921216 0.676094 0.080 Uiso 0.47 1 calc R U P A 2
H18D H 0.160703 0.959931 0.673022 0.080 Uiso 0.47 1 calc R U P A 2
C19B C 0.1982(16) 0.8972(12) 0.7643(12) 0.066(3) Uani 0.47 1 d . . P A 2
H19D H 0.131433 0.889698 0.774801 0.100 Uiso 0.47 1 calc R U P A 2
H19E H 0.226530 0.942740 0.790870 0.100 Uiso 0.47 1 calc R U P A 2
H19F H 0.235643 0.849058 0.777421 0.100 Uiso 0.47 1 calc R U P A 2
C20B C 0.158(2) 0.8673(18) 0.5490(15) 0.063(3) Uani 0.47 1 d . . P A 2
H20C H 0.225393 0.882777 0.544973 0.076 Uiso 0.47 1 calc R U P A 2
H20D H 0.141588 0.823587 0.515302 0.076 Uiso 0.47 1 calc R U P A 2
C21B C 0.0927(15) 0.9393(11) 0.5266(12) 0.063(3) Uani 0.47 1 d . . P A 2
H21D H 0.026525 0.928297 0.536933 0.095 Uiso 0.47 1 calc R U P A 2
H21E H 0.093509 0.948421 0.476437 0.095 Uiso 0.47 1 calc R U P A 2
H21F H 0.116897 0.986770 0.552340 0.095 Uiso 0.47 1 calc R U P A 2
C22 C -0.0145(6) 0.6309(7) 0.7205(5) 0.068(3) Uani 1 1 d . . . . .
H22A H -0.004871 0.674031 0.755560 0.082 Uiso 1 1 calc R U . . .
H22B H -0.084589 0.626613 0.706309 0.082 Uiso 1 1 calc R U . . .
C23 C 0.0208(7) 0.5524(6) 0.7546(5) 0.073(3) Uani 1 1 d . . . . .
H23A H 0.013150 0.509476 0.719961 0.109 Uiso 1 1 calc R U . . .
H23B H -0.017241 0.540127 0.793339 0.109 Uiso 1 1 calc R U . . .
H23C H 0.088964 0.557423 0.772191 0.109 Uiso 1 1 calc R U . . .
C24 C 0.0116(5) 0.5814(5) 0.5790(4) 0.0520(19) Uani 1 1 d . . . . .
H24A H 0.031624 0.599388 0.533707 0.062 Uiso 1 1 calc R U . . .
H24B H 0.048651 0.532498 0.592464 0.062 Uiso 1 1 calc R U . . .
C25 C -0.0953(5) 0.5593(5) 0.5681(4) 0.058(2) Uani 1 1 d . . . . .
H25A H -0.105630 0.520119 0.530352 0.087 Uiso 1 1 calc R U . . .
H25B H -0.133572 0.607131 0.555754 0.087 Uiso 1 1 calc R U . . .
H25C H -0.115191 0.536406 0.611247 0.087 Uiso 1 1 calc R U . . .
C26 C 0.6666(6) 0.7940(5) 0.8880(4) 0.0514(19) Uani 1 1 d . . . . .
C27 C 0.6878(7) 0.8444(5) 0.9463(5) 0.063(2) Uani 1 1 d . . . . .
H27 H 0.748784 0.839244 0.972866 0.076 Uiso 1 1 calc R U . . .
C28 C 0.6237(7) 0.9010(5) 0.9665(5) 0.066(2) Uani 1 1 d . . . . .
H28 H 0.640711 0.932758 1.006638 0.080 Uiso 1 1 calc R U . . .
C29 C 0.5357(7) 0.9113(5) 0.9285(5) 0.068(3) Uani 1 1 d . . . . .
H29 H 0.492030 0.950843 0.941377 0.082 Uiso 1 1 calc R U . . .
C30 C 0.5122(6) 0.8629(5) 0.8714(5) 0.064(2) Uani 1 1 d . . . . .
H30 H 0.451421 0.868855 0.844696 0.076 Uiso 1 1 calc R U . . .
C31 C 0.5766(6) 0.8059(5) 0.8527(5) 0.058(2) Uani 1 1 d . . . . .
H31 H 0.557749 0.773131 0.813421 0.069 Uiso 1 1 calc R U . . .
C33 C 0.7270(5) 0.7062(4) 0.7860(4) 0.0438(17) Uani 1 1 d . . . . .
C34 C 0.7226(5) 0.7728(5) 0.7400(4) 0.056(2) Uani 1 1 d . . . . .
H34 H 0.726221 0.824865 0.759363 0.067 Uiso 1 1 calc R U . . .
C35 C 0.7134(5) 0.7645(6) 0.6679(4) 0.063(2) Uani 1 1 d . . . . .
H35 H 0.709456 0.810640 0.639238 0.076 Uiso 1 1 calc R U . . .
C36 C 0.7097(5) 0.6901(6) 0.6376(5) 0.059(2) Uani 1 1 d . . . . .
H36 H 0.702599 0.684648 0.588251 0.070 Uiso 1 1 calc R U . . .
C37 C 0.7166(5) 0.6234(6) 0.6800(4) 0.060(2) Uani 1 1 d . . . . .
H37 H 0.714904 0.571685 0.659795 0.072 Uiso 1 1 calc R U . . .
C38 C 0.7260(5) 0.6319(5) 0.7526(4) 0.0537(19) Uani 1 1 d . . . . .
H38 H 0.731896 0.585192 0.780624 0.064 Uiso 1 1 calc R U . . .
C39 C 0.7095(5) 0.6462(5) 0.9162(4) 0.0465(17) Uani 1 1 d . . . . .
C40 C 0.6335(5) 0.5951(5) 0.8936(4) 0.0478(18) Uani 1 1 d . . . . .
H40 H 0.600480 0.603452 0.848564 0.057 Uiso 1 1 calc R U . . .
C41 C 0.6039(5) 0.5329(5) 0.9335(4) 0.0510(18) Uani 1 1 d . . . . .
H41 H 0.552115 0.499477 0.915636 0.061 Uiso 1 1 calc R U . . .
C42 C 0.6496(5) 0.5194(5) 0.9994(4) 0.0507(19) Uani 1 1 d . . . . .
H42 H 0.630468 0.476124 1.026629 0.061 Uiso 1 1 calc R U . . .
C43 C 0.7236(5) 0.5696(5) 1.0256(4) 0.0516(19) Uani 1 1 d . . . . .
H43 H 0.754446 0.561738 1.071364 0.062 Uiso 1 1 calc R U . . .
C44 C 0.7526(5) 0.6316(5) 0.9843(4) 0.0505(19) Uani 1 1 d . . . . .
H44 H 0.803475 0.665435 1.002936 0.061 Uiso 1 1 calc R U . . .
C45 C 0.8552(5) 0.7450(5) 0.8858(4) 0.0508(18) Uani 1 1 d . . . . .
C46 C 0.8913(7) 0.8219(5) 0.8811(5) 0.061(2) Uani 1 1 d . . . . .
H46 H 0.846879 0.864823 0.874168 0.073 Uiso 1 1 calc R U . . .
C47 C 0.9910(7) 0.8392(6) 0.8860(5) 0.066(2) Uani 1 1 d . . . . .
H47 H 1.012704 0.892723 0.883765 0.080 Uiso 1 1 calc R U . . .
C48 C 1.0557(6) 0.7782(6) 0.8942(5) 0.068(2) Uani 1 1 d . . . . .
H48 H 1.122883 0.789110 0.896435 0.082 Uiso 1 1 calc R U . . .
C49 C 1.0238(6) 0.7000(6) 0.8991(5) 0.066(2) Uani 1 1 d . . . . .
H49 H 1.068717 0.657342 0.905228 0.080 Uiso 1 1 calc R U . . .
C50 C 0.9248(6) 0.6853(5) 0.8950(4) 0.056(2) Uani 1 1 d . . . . .
H50 H 0.903782 0.631780 0.898732 0.067 Uiso 1 1 calc R U . . .
Mo1 Mo 0.21836(4) 0.68874(3) 0.65936(3) 0.0423(3) Uani 1 1 d . . . . .
H101 H 0.171(6) 0.699(4) 0.582(4) 0.051 Uiso 1 1 d . U . . .
H102 H 0.298(5) 0.748(4) 0.702(4) 0.051 Uiso 1 1 d . U . . .
H103 H 0.194(5) 0.609(4) 0.694(4) 0.051 Uiso 1 1 d . U . . .
H104 H 0.228(5) 0.604(4) 0.619(4) 0.051 Uiso 1 1 d . U . . .
H105 H 0.190(5) 0.720(4) 0.736(4) 0.051 Uiso 1 1 d . U . . .
P2 P 0.35272(13) 0.70417(11) 0.58528(11) 0.0436(5) Uani 1 1 d . . . . .
P5 P 0.34645(12) 0.61518(11) 0.72879(10) 0.0446(5) Uani 1 1 d . . . . .
P14 P 0.04642(13) 0.65840(14) 0.64422(11) 0.0518(5) Uani 1 1 d . . . . .
P17 P 0.14947(15) 0.82418(13) 0.64563(16) 0.0650(7) Uani 1 1 d . . . . .
B1 B 0.7398(6) 0.7230(6) 0.8702(5) 0.050(2) Uani 1 1 d . . . . .

loop_
_atom_site_aniso_label
_atom_site_aniso_U_11
_atom_site_aniso_U_22
_atom_site_aniso_U_33
_atom_site_aniso_U_23
_atom_site_aniso_U_13
_atom_site_aniso_U_12
C3 0.035(3) 0.060(4) 0.040(4) -0.004(3) 0.018(3) 0.000(3)
C4 0.034(3) 0.057(4) 0.049(4) 0.007(4) 0.006(3) -0.003(3)
C6 0.044(4) 0.060(5) 0.051(5) -0.003(4) 0.012(3) 0.000(4)
C7 0.057(5) 0.069(5) 0.053(5) -0.005(4) 0.026(4) 0.000(4)
C8 0.045(4) 0.053(4) 0.049(4) 0.006(4) 0.016(3) 0.000(3)
C9 0.056(5) 0.061(5) 0.060(5) 0.001(4) 0.006(4) 0.008(4)
C10 0.048(4) 0.042(4) 0.086(6) 0.002(4) 0.035(4) -0.005(3)
C11 0.050(5) 0.059(5) 0.084(7) 0.022(4) 0.023(5) -0.003(4)
C12 0.048(4) 0.071(5) 0.042(4) 0.008(4) 0.020(4) 0.006(4)
C13 0.060(5) 0.069(5) 0.061(6) -0.006(4) 0.013(4) 0.008(4)
C15 0.042(4) 0.076(6) 0.076(6) -0.003(5) 0.018(4) 0.005(4)
C16 0.036(4) 0.062(5) 0.099(8) -0.009(5) 0.014(4) 0.009(4)
C18A 0.074(5) 0.048(5) 0.078(10) -0.013(6) 0.011(6) 0.005(4)
C19A 0.074(5) 0.048(5) 0.078(10) -0.013(6) 0.011(6) 0.005(4)
C20A 0.060(4) 0.049(6) 0.081(12) -0.006(7) 0.014(8) 0.005(4)
C21A 0.060(4) 0.049(6) 0.081(12) -0.006(7) 0.014(8) 0.005(4)
C18B 0.074(5) 0.048(5) 0.078(10) -0.013(6) 0.011(6) 0.005(4)
C19B 0.074(5) 0.048(5) 0.078(10) -0.013(6) 0.011(6) 0.005(4)
C20B 0.060(4) 0.049(6) 0.081(12) -0.006(7) 0.014(8) 0.005(4)
C21B 0.060(4) 0.049(6) 0.081(12) -0.006(7) 0.014(8) 0.005(4)
C22 0.038(4) 0.113(8) 0.057(5) 0.007(5) 0.014(4) -0.013(5)
C23 0.066(5) 0.096(7) 0.061(6) -0.005(5) 0.025(4) -0.024(5)
C24 0.047(4) 0.062(5) 0.049(5) -0.008(4) 0.019(3) -0.006(4)
C25 0.046(4) 0.073(5) 0.056(5) -0.006(4) 0.008(4) -0.004(4)
C26 0.051(4) 0.053(4) 0.054(5) -0.003(4) 0.025(4) -0.002(4)
C27 0.072(6) 0.067(5) 0.053(5) -0.007(4) 0.021(4) -0.003(5)
C28 0.084(6) 0.060(5) 0.063(6) -0.009(4) 0.044(5) -0.007(5)
C29 0.085(7) 0.047(4) 0.083(7) 0.001(5) 0.056(6) 0.004(4)
C30 0.059(5) 0.065(5) 0.074(6) 0.011(5) 0.038(5) 0.006(4)
C31 0.053(5) 0.057(5) 0.068(6) 0.003(4) 0.030(4) 0.001(4)
C33 0.036(4) 0.056(4) 0.041(4) 0.004(3) 0.014(3) 0.001(3)
C34 0.053(4) 0.072(5) 0.045(5) -0.003(4) 0.018(4) 0.003(4)
C35 0.051(5) 0.087(7) 0.054(5) 0.018(5) 0.022(4) 0.007(4)
C36 0.039(4) 0.097(7) 0.042(4) 0.004(5) 0.013(3) 0.005(4)
C37 0.043(4) 0.089(6) 0.051(5) -0.012(5) 0.025(4) 0.000(4)
C38 0.041(4) 0.070(5) 0.052(5) 0.000(4) 0.016(3) 0.005(4)
C39 0.041(4) 0.055(4) 0.046(5) -0.003(4) 0.017(3) 0.002(3)
C40 0.043(4) 0.058(4) 0.044(4) 0.007(4) 0.013(3) 0.003(3)
C41 0.050(4) 0.060(5) 0.046(5) 0.000(4) 0.019(3) 0.001(4)
C42 0.057(4) 0.050(4) 0.050(5) 0.003(4) 0.028(4) 0.005(4)
C43 0.055(4) 0.064(5) 0.037(4) 0.004(4) 0.010(3) 0.007(4)
C44 0.048(4) 0.065(5) 0.041(4) -0.004(4) 0.017(3) -0.006(4)
C45 0.043(4) 0.068(5) 0.043(4) 0.004(4) 0.012(3) -0.002(4)
C46 0.060(5) 0.062(5) 0.061(6) 0.005(4) 0.018(4) -0.010(4)
C47 0.060(5) 0.080(6) 0.062(6) 0.004(5) 0.015(4) -0.017(5)
C48 0.048(5) 0.095(7) 0.063(6) -0.016(5) 0.012(4) -0.011(5)
C49 0.047(5) 0.091(7) 0.062(6) -0.007(5) 0.011(4) 0.001(4)
C50 0.051(5) 0.075(6) 0.043(5) 0.003(4) 0.014(4) -0.003(4)
Mo1 0.0311(4) 0.0469(4) 0.0515(4) -0.0010(3) 0.0169(3) -0.0011(2)
P2 0.0345(9) 0.0436(9) 0.0556(12) -0.0006(8) 0.0187(8) 0.0000(7)
P5 0.0358(9) 0.0506(10) 0.0494(11) -0.0021(9) 0.0137(8) -0.0031(8)
P14 0.0357(10) 0.0669(12) 0.0546(13) -0.0029(10) 0.0139(9) -0.0012(9)
P17 0.0422(11) 0.0506(12) 0.104(2) -0.0081(12) 0.0156(12) 0.0053(9)
B1 0.049(5) 0.055(5) 0.049(5) 0.001(4) 0.018(4) 0.004(4)

loop_
_atom_type_symbol
_atom_type_description
_atom_type_scat_dispersion_real
_atom_type_scat_dispersion_imag
_atom_type_scat_source
C C 0.0181 0.0091 'International Tables Vol C Tables 4.2.6.8 and 6.1.1.4'
H H 0.0000 0.0000 'International Tables Vol C Tables 4.2.6.8 and 6.1.1.4'
Mo Mo -0.0483 2.7339 'International Tables Vol C Tables 4.2.6.8 and 6.1.1.4'
N N 0.0311 0.0180 'International Tables Vol C Tables 4.2.6.8 and 6.1.1.4'
P P 0.2955 0.4335 'International Tables Vol C Tables 4.2.6.8 and 6.1.1.4'
B B 0.0090 0.0039 'International Tables Vol C Tables 4.2.6.8 and 6.1.1.4'

loop_
_geom_angle_atom_site_label_1
_geom_angle_atom_site_label_2
_geom_angle_atom_site_label_3
_geom_angle
_geom_angle_site_symmetry_1
_geom_angle_site_symmetry_3
_geom_angle_publ_flag
C4 C3 P2 109.7(5) . . ?
C4 C3 H3A 109.7 . . ?
P2 C3 H3A 109.7 . . ?
C4 C3 H3B 109.7 . . ?
P2 C3 H3B 109.7 . . ?
H3A C3 H3B 108.2 . . ?
C3 C4 P5 109.7(5) . . ?
C3 C4 H4A 109.7 . . ?
P5 C4 H4A 109.7 . . ?
C3 C4 H4B 109.7 . . ?
P5 C4 H4B 109.7 . . ?
H4A C4 H4B 108.2 . . ?
C7 C6 P5 113.6(6) . . ?
C7 C6 H6A 108.8 . . ?
P5 C6 H6A 108.8 . . ?
C7 C6 H6B 108.8 . . ?
P5 C6 H6B 108.8 . . ?
H6A C6 H6B 107.7 . . ?
C6 C7 H7A 109.5 . . ?
C6 C7 H7B 109.5 . . ?
H7A C7 H7B 109.5 . . ?
C6 C7 H7C 109.5 . . ?
H7A C7 H7C 109.5 . . ?
H7B C7 H7C 109.5 . . ?
C9 C8 P5 115.7(6) . . ?
C9 C8 H8A 108.4 . . ?
P5 C8 H8A 108.4 . . ?
C9 C8 H8B 108.4 . . ?
P5 C8 H8B 108.4 . . ?
H8A C8 H8B 107.4 . . ?
C8 C9 H9A 109.5 . . ?
C8 C9 H9B 109.5 . . ?
H9A C9 H9B 109.5 . . ?
C8 C9 H9C 109.5 . . ?
H9A C9 H9C 109.5 . . ?
H9B C9 H9C 109.5 . . ?
C11 C10 P2 117.7(6) . . ?
C11 C10 H10A 107.9 . . ?
P2 C10 H10A 107.9 . . ?
C11 C10 H10B 107.9 . . ?
P2 C10 H10B 107.9 . . ?
H10A C10 H10B 107.2 . . ?
C10 C11 H11A 109.5 . . ?
C10 C11 H11B 109.5 . . ?
H11A C11 H11B 109.5 . . ?
C10 C11 H11C 109.5 . . ?
H11A C11 H11C 109.5 . . ?
H11B C11 H11C 109.5 . . ?
C13 C12 P2 115.7(6) . . ?
C13 C12 H12A 108.3 . . ?
P2 C12 H12A 108.3 . . ?
C13 C12 H12B 108.3 . . ?
P2 C12 H12B 108.3 . . ?
H12A C12 H12B 107.4 . . ?
C12 C13 H13A 109.5 . . ?
C12 C13 H13B 109.5 . . ?
H13A C13 H13B 109.5 . . ?
C12 C13 H13C 109.5 . . ?
H13A C13 H13C 109.5 . . ?
H13B C13 H13C 109.5 . . ?
C16 C15 P14 108.7(6) . . ?
C16 C15 H15A 110.0 . . ?
P14 C15 H15A 110.0 . . ?
C16 C15 H15B 110.0 . . ?
P14 C15 H15B 110.0 . . ?
H15A C15 H15B 108.3 . . ?
C15 C16 P17 109.3(6) . . ?
C15 C16 H16A 109.8 . . ?
P17 C16 H16A 109.8 . . ?
C15 C16 H16B 109.8 . . ?
P17 C16 H16B 109.8 . . ?
H16A C16 H16B 108.3 . . ?
C19A C18A P17 114.5(14) . . ?
C19A C18A H18A 108.6 . . ?
P17 C18A H18A 108.6 . . ?
C19A C18A H18B 108.6 . . ?
P17 C18A H18B 108.6 . . ?
H18A C18A H18B 107.6 . . ?
C18A C19A H19A 109.5 . . ?
C18A C19A H19B 109.5 . . ?
H19A C19A H19B 109.5 . . ?
C18A C19A H19C 109.5 . . ?
H19A C19A H19C 109.5 . . ?
H19B C19A H19C 109.5 . . ?
C21A C20A P17 117.6(15) . . ?
C21A C20A H20A 107.9 . . ?
P17 C20A H20A 107.9 . . ?
C21A C20A H20B 107.9 . . ?
P17 C20A H20B 107.9 . . ?
H20A C20A H20B 107.2 . . ?
C20A C21A H21A 109.5 . . ?
C20A C21A H21B 109.5 . . ?
H21A C21A H21B 109.5 . . ?
C20A C21A H21C 109.5 . . ?
H21A C21A H21C 109.5 . . ?
H21B C21A H21C 109.5 . . ?
C19B C18B P17 104.9(16) . . ?
C19B C18B H18C 110.8 . . ?
P17 C18B H18C 110.8 . . ?
C19B C18B H18D 110.8 . . ?
P17 C18B H18D 110.8 . . ?
H18C C18B H18D 108.8 . . ?
C18B C19B H19D 109.5 . . ?
C18B C19B H19E 109.5 . . ?
H19D C19B H19E 109.5 . . ?
C18B C19B H19F 109.5 . . ?
H19D C19B H19F 109.5 . . ?
H19E C19B H19F 109.5 . . ?
C21B C20B P17 117.0(16) . . ?
C21B C20B H20C 108.0 . . ?
P17 C20B H20C 108.0 . . ?
C21B C20B H20D 108.0 . . ?
P17 C20B H20D 108.0 . . ?
H20C C20B H20D 107.3 . . ?
C20B C21B H21D 109.5 . . ?
C20B C21B H21E 109.5 . . ?
H21D C21B H21E 109.5 . . ?
C20B C21B H21F 109.5 . . ?
H21D C21B H21F 109.5 . . ?
H21E C21B H21F 109.5 . . ?
C23 C22 P14 114.0(6) . . ?
C23 C22 H22A 108.7 . . ?
P14 C22 H22A 108.7 . . ?
C23 C22 H22B 108.7 . . ?
P14 C22 H22B 108.7 . . ?
H22A C22 H22B 107.6 . . ?
C22 C23 H23A 109.5 . . ?
C22 C23 H23B 109.5 . . ?
H23A C23 H23B 109.5 . . ?
C22 C23 H23C 109.5 . . ?
H23A C23 H23C 109.5 . . ?
H23B C23 H23C 109.5 . . ?
C25 C24 P14 116.9(5) . . ?
C25 C24 H24A 108.1 . . ?
P14 C24 H24A 108.1 . . ?
C25 C24 H24B 108.1 . . ?
P14 C24 H24B 108.1 . . ?
H24A C24 H24B 107.3 . . ?
C24 C25 H25A 109.5 . . ?
C24 C25 H25B 109.5 . . ?
H25A C25 H25B 109.5 . . ?
C24 C25 H25C 109.5 . . ?
H25A C25 H25C 109.5 . . ?
H25B C25 H25C 109.5 . . ?
C31 C26 C27 114.3(8) . . ?
C31 C26 B1 124.1(8) . . ?
C27 C26 B1 121.4(8) . . ?
C28 C27 C26 122.9(10) . . ?
C28 C27 H27 118.5 . . ?
C26 C27 H27 118.5 . . ?
C29 C28 C27 120.2(9) . . ?
C29 C28 H28 119.9 . . ?
C27 C28 H28 119.9 . . ?
C28 C29 C30 118.5(8) . . ?
C28 C29 H29 120.7 . . ?
C30 C29 H29 120.7 . . ?
C29 C30 C31 120.4(9) . . ?
C29 C30 H30 119.8 . . ?
C31 C30 H30 119.8 . . ?
C26 C31 C30 123.6(9) . . ?
C26 C31 H31 118.2 . . ?
C30 C31 H31 118.2 . . ?
C38 C33 C34 114.5(7) . . ?
C38 C33 B1 127.0(7) . . ?
C34 C33 B1 118.4(7) . . ?
C35 C34 C33 122.6(8) . . ?
C35 C34 H34 118.7 . . ?
C33 C34 H34 118.7 . . ?
C36 C35 C34 120.7(9) . . ?
C36 C35 H35 119.6 . . ?
C34 C35 H35 119.6 . . ?
C35 C36 C37 119.1(8) . . ?
C35 C36 H36 120.5 . . ?
C37 C36 H36 120.5 . . ?
C36 C37 C38 120.1(9) . . ?
C36 C37 H37 120.0 . . ?
C38 C37 H37 120.0 . . ?
C37 C38 C33 123.0(8) . . ?
C37 C38 H38 118.5 . . ?
C33 C38 H38 118.5 . . ?
C40 C39 C44 115.0(7) . . ?
C40 C39 B1 122.8(7) . . ?
C44 C39 B1 122.0(7) . . ?
C41 C40 C39 123.3(7) . . ?
C41 C40 H40 118.4 . . ?
C39 C40 H40 118.4 . . ?
C42 C41 C40 119.9(8) . . ?
C42 C41 H41 120.1 . . ?
C40 C41 H41 120.1 . . ?
C41 C42 C43 119.6(7) . . ?
C41 C42 H42 120.2 . . ?
C43 C42 H42 120.2 . . ?
C42 C43 C44 119.6(7) . . ?
C42 C43 H43 120.2 . . ?
C44 C43 H43 120.2 . . ?
C43 C44 C39 122.7(7) . . ?
C43 C44 H44 118.7 . . ?
C39 C44 H44 118.7 . . ?
C50 C45 C46 115.0(7) . . ?
C50 C45 B1 121.1(7) . . ?
C46 C45 B1 123.3(7) . . ?
C45 C46 C47 123.0(9) . . ?
C45 C46 H46 118.5 . . ?
C47 C46 H46 118.5 . . ?
C48 C47 C46 119.2(9) . . ?
C48 C47 H47 120.4 . . ?
C46 C47 H47 120.4 . . ?
C47 C48 C49 120.3(8) . . ?
C47 C48 H48 119.9 . . ?
C49 C48 H48 119.9 . . ?
C48 C49 C50 118.9(9) . . ?
C48 C49 H49 120.6 . . ?
C50 C49 H49 120.6 . . ?
C45 C50 C49 123.5(8) . . ?
C45 C50 H50 118.2 . . ?
C49 C50 H50 118.2 . . ?
P14 Mo1 P5 127.77(7) . . ?
P14 Mo1 P17 79.21(8) . . ?
P5 Mo1 P17 140.78(8) . . ?
P14 Mo1 P2 137.98(7) . . ?
P5 Mo1 P2 79.41(6) . . ?
P17 Mo1 P2 98.63(7) . . ?
P14 Mo1 H101 66(3) . . ?
P5 Mo1 H101 142(3) . . ?
P17 Mo1 H101 71(2) . . ?
P2 Mo1 H101 73(3) . . ?
P14 Mo1 H102 142(2) . . ?
P5 Mo1 H102 68(2) . . ?
P17 Mo1 H102 74(2) . . ?
P2 Mo1 H102 73(3) . . ?
H101 Mo1 H102 126(4) . . ?
P14 Mo1 H103 67(3) . . ?
P5 Mo1 H103 61(3) . . ?
P17 Mo1 H103 138(3) . . ?
P2 Mo1 H103 124(3) . . ?
H101 Mo1 H103 115(4) . . ?
H102 Mo1 H103 119(4) . . ?
P14 Mo1 H104 83(2) . . ?
P5 Mo1 H104 75(2) . . ?
P17 Mo1 H104 143(3) . . ?
P2 Mo1 H104 73(3) . . ?
H101 Mo1 H104 72(3) . . ?
H102 Mo1 H104 133(4) . . ?
H103 Mo1 H104 59(4) . . ?
P14 Mo1 H105 81(2) . . ?
P5 Mo1 H105 84(3) . . ?
P17 Mo1 H105 71(3) . . ?
P2 Mo1 H105 138(2) . . ?
H101 Mo1 H105 134(4) . . ?
H102 Mo1 H105 65(4) . . ?
H103 Mo1 H105 78(4) . . ?
H104 Mo1 H105 138(4) . . ?
C12 P2 C3 104.8(3) . . ?
C12 P2 C10 101.7(4) . . ?
C3 P2 C10 101.6(4) . . ?
C12 P2 Mo1 118.7(3) . . ?
C3 P2 Mo1 108.9(2) . . ?
C10 P2 Mo1 119.0(3) . . ?
C6 P5 C8 103.7(4) . . ?
C6 P5 C4 104.9(3) . . ?
C8 P5 C4 102.8(3) . . ?
C6 P5 Mo1 115.6(3) . . ?
C8 P5 Mo1 118.2(2) . . ?
C4 P5 Mo1 110.1(2) . . ?
C15 P14 C22 101.0(4) . . ?
C15 P14 C24 104.8(4) . . ?
C22 P14 C24 105.1(4) . . ?
C15 P14 Mo1 110.4(3) . . ?
C22 P14 Mo1 119.1(3) . . ?
C24 P14 Mo1 114.7(2) . . ?
C20A P17 C16 104.6(11) . . ?
C18B P17 C16 110.2(8) . . ?
C20A P17 C18A 105.5(11) . . ?
C16 P17 C18A 99.0(7) . . ?
C18B P17 C20B 93.7(11) . . ?
C16 P17 C20B 104.0(11) . . ?
C20A P17 Mo1 122.5(8) . . ?
C18B P17 Mo1 125.5(7) . . ?
C16 P17 Mo1 108.9(3) . . ?
C18A P17 Mo1 113.5(7) . . ?
C20B P17 Mo1 111.9(8) . . ?
C26 B1 C33 109.1(7) . . ?
C26 B1 C39 105.1(6) . . ?
C33 B1 C39 113.0(7) . . ?
C26 B1 C45 114.8(7) . . ?
C33 B1 C45 103.1(6) . . ?
C39 B1 C45 112.1(7) . . ?

loop_
_geom_bond_atom_site_label_1
_geom_bond_atom_site_label_2
_geom_bond_distance
_geom_bond_site_symmetry_2
_geom_bond_publ_flag
C3 C4 1.516(10) . ?
C3 P2 1.838(7) . ?
C3 H3A 0.9900 . ?
C3 H3B 0.9900 . ?
C4 P5 1.847(7) . ?
C4 H4A 0.9900 . ?
C4 H4B 0.9900 . ?
C6 C7 1.530(10) . ?
C6 P5 1.821(8) . ?
C6 H6A 0.9900 . ?
C6 H6B 0.9900 . ?
C7 H7A 0.9800 . ?
C7 H7B 0.9800 . ?
C7 H7C 0.9800 . ?
C8 C9 1.539(11) . ?
C8 P5 1.828(7) . ?
C8 H8A 0.9900 . ?
C8 H8B 0.9900 . ?
C9 H9A 0.9800 . ?
C9 H9B 0.9800 . ?
C9 H9C 0.9800 . ?
C10 C11 1.521(11) . ?
C10 P2 1.840(7) . ?
C10 H10A 0.9900 . ?
C10 H10B 0.9900 . ?
C11 H11A 0.9800 . ?
C11 H11B 0.9800 . ?
C11 H11C 0.9800 . ?
C12 C13 1.508(12) . ?
C12 P2 1.823(8) . ?
C12 H12A 0.9900 . ?
C12 H12B 0.9900 . ?
C13 H13A 0.9800 . ?
C13 H13B 0.9800 . ?
C13 H13C 0.9800 . ?
C15 C16 1.531(12) . ?
C15 P14 1.823(9) . ?
C15 H15A 0.9900 . ?
C15 H15B 0.9900 . ?
C16 P17 1.826(8) . ?
C16 H16A 0.9900 . ?
C16 H16B 0.9900 . ?
C18A C19A 1.55(3) . ?
C18A P17 1.91(2) . ?
C18A H18A 0.9900 . ?
C18A H18B 0.9900 . ?
C19A H19A 0.9800 . ?
C19A H19B 0.9800 . ?
C19A H19C 0.9800 . ?
C20A C21A 1.49(3) . ?
C20A P17 1.67(3) . ?
C20A H20A 0.9900 . ?
C20A H20B 0.9900 . ?
C21A H21A 0.9800 . ?
C21A H21B 0.9800 . ?
C21A H21C 0.9800 . ?
C18B C19B 1.50(3) . ?
C18B P17 1.80(2) . ?
C18B H18C 0.9900 . ?
C18B H18D 0.9900 . ?
C19B H19D 0.9800 . ?
C19B H19E 0.9800 . ?
C19B H19F 0.9800 . ?
C20B C21B 1.54(3) . ?
C20B P17 2.01(3) . ?
C20B H20C 0.9900 . ?
C20B H20D 0.9900 . ?
C21B H21D 0.9800 . ?
C21B H21E 0.9800 . ?
C21B H21F 0.9800 . ?
C22 C23 1.530(13) . ?
C22 P14 1.828(8) . ?
C22 H22A 0.9900 . ?
C22 H22B 0.9900 . ?
C23 H23A 0.9800 . ?
C23 H23B 0.9800 . ?
C23 H23C 0.9800 . ?
C24 C25 1.528(10) . ?
C24 P14 1.833(8) . ?
C24 H24A 0.9900 . ?
C24 H24B 0.9900 . ?
C25 H25A 0.9800 . ?
C25 H25B 0.9800 . ?
C25 H25C 0.9800 . ?
C26 C31 1.381(12) . ?
C26 C27 1.413(12) . ?
C26 B1 1.627(12) . ?
C27 C28 1.386(12) . ?
C27 H27 0.9500 . ?
C28 C29 1.373(14) . ?
C28 H28 0.9500 . ?
C29 C30 1.380(13) . ?
C29 H29 0.9500 . ?
C30 C31 1.384(11) . ?
C30 H30 0.9500 . ?
C31 H31 0.9500 . ?
C33 C38 1.403(11) . ?
C33 C34 1.423(11) . ?
C33 B1 1.637(12) . ?
C34 C35 1.388(12) . ?
C34 H34 0.9500 . ?
C35 C36 1.377(13) . ?
C35 H35 0.9500 . ?
C36 C37 1.383(13) . ?
C36 H36 0.9500 . ?
C37 C38 1.399(11) . ?
C37 H37 0.9500 . ?
C38 H38 0.9500 . ?
C39 C40 1.397(11) . ?
C39 C44 1.409(11) . ?
C39 B1 1.643(12) . ?
C40 C41 1.384(10) . ?
C40 H40 0.9500 . ?
C41 C42 1.379(11) . ?
C41 H41 0.9500 . ?
C42 C43 1.387(11) . ?
C42 H42 0.9500 . ?
C43 C44 1.393(11) . ?
C43 H43 0.9500 . ?
C44 H44 0.9500 . ?
C45 C50 1.392(11) . ?
C45 C46 1.393(11) . ?
C45 B1 1.647(12) . ?
C46 C47 1.413(13) . ?
C46 H46 0.9500 . ?
C47 C48 1.362(14) . ?
C47 H47 0.9500 . ?
C48 C49 1.392(13) . ?
C48 H48 0.9500 . ?
C49 C50 1.396(12) . ?
C49 H49 0.9500 . ?
C50 H50 0.9500 . ?
Mo1 P14 2.4378(19) . ?
Mo1 P5 2.453(2) . ?
Mo1 P17 2.471(2) . ?
Mo1 P2 2.4787(18) . ?
Mo1 H101 1.59(8) . ?
Mo1 H102 1.65(7) . ?
Mo1 H103 1.55(7) . ?
Mo1 H104 1.63(7) . ?
Mo1 H105 1.65(8) . ?
